data_7012755
loop_
_publ_author_name
'Zhan, Xiao-Ping'
'Lu, Can-Zhong'
'Yang, Wen-Bin'
'Ma, Hong-Wei'
'Wu, Chuan-De'
'Zhang, Quan-Zheng'

_publ_section_title
;
 [Mo8S4O12(OH)8(C2O4)]: a novel polyoxothiomolybdate ring synthesized
 via a hydrothermal method
;
_journal_issue 8
_journal_name_full 'Dalton Transactions'
_journal_page_first 1457
_journal_paper_doi 10.1039/b300828b
_journal_year 2003
_chemical_formula_sum 'C4 H30 Mo8 N O30.5 S4'
_chemical_formula_weight 1476.05
_chemical_name_systematic
; 
? 
;
_space_group_IT_number 126
_symmetry_cell_setting tetragonal
_symmetry_space_group_name_Hall '-P 4a 2bc'
_symmetry_space_group_name_H-M 'P 4/n n c :2'
_atom_sites_solution_hydrogens geom
_atom_sites_solution_primary direct
_atom_sites_solution_secondary difmap
_audit_creation_method SHELXL-97
_cell_angle_alpha 90.00
_cell_angle_beta 90.00
_cell_angle_gamma 90.00
_cell_formula_units_Z 4
_cell_length_a 14.8640(7)
_cell_length_b 14.8640(7)
_cell_length_c 21.4507(14)
_cell_measurement_temperature 293(2)
_cell_volume 4739.3(4)
_computing_structure_refinement 'SHELXL-97 (Sheldrick, 1997)'
_computing_structure_solution 'SHELXS-97 (Sheldrick, 1990)'
_diffrn_ambient_temperature 293(2)
_diffrn_measured_fraction_theta_full 0.994
_diffrn_measured_fraction_theta_max 0.994
_diffrn_measurement_device_type 'Siemens Smart CCD'
_diffrn_measurement_method omega-scan
_diffrn_radiation_monochromator graphite
_diffrn_radiation_source 'fine-focus sealed tube'
_diffrn_radiation_type MoK\a
_diffrn_radiation_wavelength 0.71073
_diffrn_reflns_av_R_equivalents 0.0696
_diffrn_reflns_av_sigmaI/netI 0.0414
_diffrn_reflns_limit_h_max 17
_diffrn_reflns_limit_h_min -12
_diffrn_reflns_limit_k_max 8
_diffrn_reflns_limit_k_min -17
_diffrn_reflns_limit_l_max 25
_diffrn_reflns_limit_l_min -25
_diffrn_reflns_number 10576
_diffrn_reflns_theta_full 25.05
_diffrn_reflns_theta_max 25.05
_diffrn_reflns_theta_min 1.67
_exptl_absorpt_coefficient_mu 2.296
_exptl_absorpt_correction_T_max 1.000000
_exptl_absorpt_correction_T_min 0.798613
_exptl_absorpt_correction_type SADABS
_exptl_crystal_colour yellow
_exptl_crystal_density_diffrn 2.069
_exptl_crystal_density_method 'not measured'
_exptl_crystal_description plate
_exptl_crystal_F_000 2820
_exptl_crystal_size_max 0.42
_exptl_crystal_size_mid 0.42
_exptl_crystal_size_min 0.29
_refine_diff_density_max 1.620
_refine_diff_density_min -0.969
_refine_diff_density_rms 0.310
_refine_ls_extinction_coef 0.00042(8)
_refine_ls_extinction_expression Fc^*^=kFc[1+0.001xFc^2^\l^3^/sin(2\q)]^-1/4^
_refine_ls_extinction_method SHELXL
_refine_ls_goodness_of_fit_ref 0.999
_refine_ls_hydrogen_treatment mixed
_refine_ls_matrix_type full
_refine_ls_number_parameters 113
_refine_ls_number_reflns 2105
_refine_ls_number_restraints 0
_refine_ls_restrained_S_all 0.999
_refine_ls_R_factor_all 0.1011
_refine_ls_R_factor_gt 0.0659
_refine_ls_shift/su_max 0.002
_refine_ls_shift/su_mean 0.000
_refine_ls_structure_factor_coef Fsqd
_refine_ls_weighting_details 'calc w=1/[\s^2^(Fo^2^)+(0.2500P)^2^+0.0000P] where P=(Fo^2^+2Fc^2^)/3'
_refine_ls_weighting_scheme calc
_refine_ls_wR_factor_gt 0.2534
_refine_ls_wR_factor_ref 0.3075
_reflns_number_gt 1490
_reflns_number_total 2105
_reflns_threshold_expression >2sigma(I)
_cod_data_source_file b300828b.txt
_cod_data_source_block b3
_cod_original_sg_symbol_H-M P4/nnc
_cod_original_formula_sum 'C4 H30 Mo8 N O30.50 S4'
_cod_database_code 7012755

loop_
_symmetry_equiv_pos_as_xyz
'x, y, z'
'-x+1/2, -y+1/2, z'
'-y+1/2, x, z'
'y, -x+1/2, z'
'-x+1/2, y, -z+1/2'
'x, -y+1/2, -z+1/2'
'y, x, -z+1/2'
'-y+1/2, -x+1/2, -z+1/2'
'-x, -y, -z'
'x-1/2, y-1/2, -z'
'y-1/2, -x, -z'
'-y, x-1/2, -z'
'x-1/2, -y, z-1/2'
'-x, y-1/2, z-1/2'
'-y, -x, z-1/2'
'y-1/2, x-1/2, z-1/2'

loop_
_atom_site_label
_atom_site_type_symbol
_atom_site_fract_x
_atom_site_fract_y
_atom_site_fract_z
_atom_site_U_iso_or_equiv
_atom_site_adp_type
_atom_site_occupancy
_atom_site_symmetry_multiplicity
_atom_site_calc_flag
_atom_site_refinement_flags
_atom_site_disorder_assembly
_atom_site_disorder_group
Mo1 Mo 0.43690(3) -0.56777(3) 0.371456(19) 0.03926(14) Uani 1 1 d . . .
Mo2 Mo 0.27380(3) -0.49082(3) 0.371551(18) 0.03983(14) Uani 1 1 d . . .
O1 O 0.3463(2) -0.5509(2) 0.30815(15) 0.0436(10) Uani 1 1 d . . .
O2 O 0.2971(3) -0.3824(3) 0.36239(17) 0.0568(12) Uani 1 1 d . . .
O3 O 0.5083(3) -0.4823(3) 0.36202(16) 0.0582(13) Uani 1 1 d . . .
O4 O 0.2107(3) -0.6403(2) 0.38156(15) 0.0492(12) Uani 1 1 d . . .
O5 O 0.4936(2) -0.6621(2) 0.31198(15) 0.0382(9) Uani 1 1 d . . .
O6 O 0.1551(2) -0.4854(2) 0.42473(15) 0.0421(10) Uani 1 1 d . . .
S1 S 0.35685(10) -0.52825(10) 0.46002(6) 0.0539(4) Uani 1 1 d . . .
C1 C 0.2039(5) -0.7256(7) 0.3814(3) 0.026(2) Uani 0.50 1 d P . .
O1W O 0.1715(3) -0.5108(3) 0.54860(19) 0.0852(17) Uani 1 1 d . . .
O2W O 0.2500 -0.7500 0.2500 0.078(4) Uani 1 8 d S . .
N1 N 0.2500 -0.4528(16) 0.7500 0.136(8) Uiso 0.50 2 d SP . .
H1A H 0.2488 -0.4105 0.7829 0.163 Uiso 0.50 1 d P . .
C2 C 0.1621(10) -0.4662(11) 0.7480(8) 0.108(6) Uiso 0.50 1 d P . .
H2A H 0.1317 -0.4093 0.7476 0.161 Uiso 0.50 1 calc PR . .
H2B H 0.1438 -0.5000 0.7840 0.161 Uiso 0.50 1 calc PR . .
H2C H 0.1471 -0.4992 0.7109 0.161 Uiso 0.50 1 calc PR . .
O3W O 0.2892(7) -0.3763(7) 0.5809(5) 0.097(3) Uiso 0.50 1 d P . .

loop_
_atom_site_aniso_label
_atom_site_aniso_U_11
_atom_site_aniso_U_22
_atom_site_aniso_U_33
_atom_site_aniso_U_23
_atom_site_aniso_U_13
_atom_site_aniso_U_12
Mo1 0.0348(2) 0.0397(3) 0.0433(3) -0.00791(18) 0.00211(18) -0.00143(18)
Mo2 0.0388(3) 0.0371(2) 0.0435(2) -0.00439(18) 0.00592(18) 0.00215(19)
O1 0.0426(18) 0.0477(18) 0.0404(17) -0.0100(15) 0.0014(15) 0.0034(16)
O2 0.055(2) 0.047(2) 0.069(2) -0.0141(18) 0.0074(19) -0.0122(19)
O3 0.055(2) 0.053(2) 0.066(2) -0.0075(19) 0.0017(19) -0.013(2)
O4 0.081(3) 0.0313(18) 0.0349(17) 0.0034(13) 0.0068(16) 0.0170(18)
O5 0.0369(17) 0.0367(17) 0.0411(16) -0.0118(14) 0.0024(14) -0.0004(13)
O6 0.0409(17) 0.0354(17) 0.0498(19) -0.0119(14) 0.0084(15) 0.0067(14)
S1 0.0500(7) 0.0677(9) 0.0439(7) -0.0103(6) 0.0016(6) 0.0120(7)
C1 0.017(4) 0.043(5) 0.019(3) -0.007(4) -0.003(3) -0.013(4)
O1W 0.058(3) 0.138(4) 0.060(2) -0.023(3) 0.012(2) 0.001(3)
O2W 0.092(5) 0.092(5) 0.050(7) 0.000 0.000 0.000

loop_
_atom_type_symbol
_atom_type_description
_atom_type_scat_dispersion_real
_atom_type_scat_dispersion_imag
_atom_type_scat_source
O O 0.0106 0.0060 'International Tables Vol C Tables 4.2.6.8 and 6.1.1.4'
Mo Mo -1.6832 0.6857 'International Tables Vol C Tables 4.2.6.8 and 6.1.1.4'
S S 0.1246 0.1234 'International Tables Vol C Tables 4.2.6.8 and 6.1.1.4'
C C 0.0033 0.0016 'International Tables Vol C Tables 4.2.6.8 and 6.1.1.4'
N N 0.0061 0.0033 'International Tables Vol C Tables 4.2.6.8 and 6.1.1.4'
H H 0.0000 0.0000 'International Tables Vol C Tables 4.2.6.8 and 6.1.1.4'

loop_
_geom_angle_atom_site_label_1
_geom_angle_atom_site_label_2
_geom_angle_atom_site_label_3
_geom_angle
_geom_angle_site_symmetry_1
_geom_angle_site_symmetry_3
_geom_angle_publ_flag
O3 Mo1 O1 105.05(17) . . ?
O3 Mo1 O5 100.47(16) . . ?
O1 Mo1 O5 86.49(13) . . ?
O3 Mo1 O6 100.89(16) . 4_645 ?
O1 Mo1 O6 148.84(14) . 4_645 ?
O5 Mo1 O6 71.96(13) . 4_645 ?
O3 Mo1 S1 103.48(13) . . ?
O1 Mo1 S1 100.70(10) . . ?
O5 Mo1 S1 152.14(10) . . ?
O6 Mo1 S1 89.60(10) 4_645 . ?
O3 Mo1 O4 168.41(17) . 4_645 ?
O1 Mo1 O4 81.19(13) . 4_645 ?
O5 Mo1 O4 69.81(12) . 4_645 ?
O6 Mo1 O4 70.51(12) 4_645 4_645 ?
S1 Mo1 O4 84.60(9) . 4_645 ?
O3 Mo1 Mo2 104.51(15) . . ?
O1 Mo1 Mo2 46.66(10) . . ?
O5 Mo1 Mo2 131.02(9) . . ?
O6 Mo1 Mo2 140.19(9) 4_645 . ?
S1 Mo1 Mo2 55.03(4) . . ?
O4 Mo1 Mo2 86.90(9) 4_645 . ?
O2 Mo2 O1 104.26(17) . . ?
O2 Mo2 O6 101.66(16) . . ?
O1 Mo2 O6 149.22(13) . . ?
O2 Mo2 O5 101.49(16) . 3_445 ?
O1 Mo2 O5 87.84(13) . 3_445 ?
O6 Mo2 O5 70.88(13) . 3_445 ?
O2 Mo2 S1 102.56(14) . . ?
O1 Mo2 S1 99.54(10) . . ?
O6 Mo2 S1 90.67(10) . . ?
O5 Mo2 S1 152.18(9) 3_445 . ?
O2 Mo2 O4 169.17(18) . . ?
O1 Mo2 O4 81.72(13) . . ?
O6 Mo2 O4 70.24(12) . . ?
O5 Mo2 O4 69.39(12) 3_445 . ?
S1 Mo2 O4 85.06(9) . . ?
O2 Mo2 Mo1 103.03(15) . . ?
O1 Mo2 Mo1 45.95(10) . . ?
O6 Mo2 Mo1 140.86(9) . . ?
O5 Mo2 Mo1 131.68(9) 3_445 . ?
S1 Mo2 Mo1 54.54(4) . . ?
O4 Mo2 Mo1 87.64(10) . . ?
Mo1 O1 Mo2 87.39(13) . . ?
C1 O4 C1 49.6(7) . 4_645 ?
C1 O4 Mo2 161.0(5) . . ?
C1 O4 Mo2 112.0(4) 4_645 . ?
C1 O4 Mo1 113.7(4) . 3_445 ?
C1 O4 Mo1 162.6(4) 4_645 3_445 ?
Mo2 O4 Mo1 84.11(11) . 3_445 ?
Mo1 O5 Mo2 101.78(14) . 4_645 ?
Mo1 O6 Mo2 101.80(14) 3_445 . ?
Mo1 S1 Mo2 70.43(4) . . ?
C1 C1 C1 90.000(1) 4_645 3_445 ?
C1 C1 O4 68.4(9) 4_645 . ?
C1 C1 O4 158.4(9) 3_445 . ?
C1 C1 O4 152.0(9) 4_645 3_445 ?
C1 C1 O4 62.0(9) 3_445 3_445 ?
O4 C1 O4 139.6(7) . 3_445 ?
C1 C1 C1 45.000(3) 4_645 2_535 ?
C1 C1 C1 45.000(1) 3_445 2_535 ?
O4 C1 C1 113.4(9) . 2_535 ?
O4 C1 C1 107.0(9) 3_445 2_535 ?
C2 N1 C2 163(3) 5_556 . ?

loop_
_geom_bond_atom_site_label_1
_geom_bond_atom_site_label_2
_geom_bond_distance
_geom_bond_site_symmetry_2
_geom_bond_publ_flag
Mo1 O3 1.668(4) . ?
Mo1 O1 1.929(3) . ?
Mo1 O5 2.075(3) . ?
Mo1 O6 2.080(3) 4_645 ?
Mo1 S1 2.3174(14) . ?
Mo1 O4 2.424(4) 4_645 ?
Mo1 Mo2 2.6806(7) . ?
Mo2 O2 1.660(4) . ?
Mo2 O1 1.951(3) . ?
Mo2 O6 2.102(3) . ?
Mo2 O5 2.108(3) 3_445 ?
Mo2 S1 2.3313(15) . ?
Mo2 O4 2.421(4) . ?
O4 C1 1.272(10) . ?
O4 C1 1.339(10) 4_645 ?
O4 Mo1 2.424(4) 3_445 ?
O5 Mo2 2.108(3) 4_645 ?
O6 Mo1 2.080(3) 3_445 ?
C1 C1 1.096(12) 4_645 ?
C1 C1 1.096(12) 3_445 ?
C1 O4 1.339(10) 3_445 ?
C1 C1 1.550(17) 2_535 ?
N1 C2 1.322(15) 5_556 ?
N1 C2 1.322(15) . ?
